data_2237982
loop_
_publ_author_name
'Srinivasan, Thothadri'
'Kalpana, Venkatesan'
'Rajakumar, Perumal'
'Velmurugan, Devadasan'

_publ_section_title
;
 Methyl 3,5-bis[(3-chloropyrazin-2-yl)oxy]benzoate
;
_journal_coeditor_code PV2625
_journal_issue 5
_journal_name_full 'Acta Crystallographica Section E'
_journal_page_first o777
_journal_paper_doi 10.1107/S1600536813010465
_journal_volume 69
_journal_year 2013
_chemical_formula_iupac 'C16 H10 Cl2 N4 O4'
_chemical_formula_moiety 'C16 H10 Cl2 N4 O4'
_chemical_formula_sum 'C16 H10 Cl2 N4 O4'
_chemical_formula_weight 393.18
_chemical_name_systematic
;
Methyl 3,5-bis[(3-chloropyrazin-2-yl)oxy]benzoate
;
_space_group_IT_number 2
_symmetry_cell_setting triclinic
_symmetry_space_group_name_Hall '-P 1'
_symmetry_space_group_name_H-M 'P -1'
_atom_sites_solution_hydrogens geom
_atom_sites_solution_primary direct
_atom_sites_solution_secondary difmap
_audit_creation_method SHELXL-97
_cell_angle_alpha 88.592(10)
_cell_angle_beta 74.974(9)
_cell_angle_gamma 73.231(9)
_cell_formula_units_Z 2
_cell_length_a 8.5437(15)
_cell_length_b 9.2984(18)
_cell_length_c 11.545(2)
_cell_measurement_reflns_used 3453
_cell_measurement_temperature 293(2)
_cell_measurement_theta_max 26.57
_cell_measurement_theta_min 1.83
_cell_volume 846.9(3)
_computing_cell_refinement 'SAINT (Bruker, 2008)'
_computing_data_collection 'APEX2 (Bruker, 2008)'
_computing_data_reduction 'SAINT (Bruker, 2008)'
_computing_molecular_graphics 'ORTEP-3 for Windows (Farrugia, 2012)'
_computing_publication_material 'SHELXL97 (Sheldrick, 2008) and PLATON (Spek, 2009)'
_computing_structure_refinement 'SHELXL97 (Sheldrick, 2008)'
_computing_structure_solution 'SHELXS97 (Sheldrick, 2008)'
_diffrn_ambient_temperature 293(2)
_diffrn_measured_fraction_theta_full 0.988
_diffrn_measured_fraction_theta_max 0.976
_diffrn_measurement_device_type 'Bruker SMART APEXII area-detector diffractometer'
_diffrn_measurement_method '\w and \f scans'
_diffrn_radiation_monochromator graphite
_diffrn_radiation_source 'fine-focus sealed tube'
_diffrn_radiation_type MoK\a
_diffrn_radiation_wavelength 0.71073
_diffrn_reflns_av_R_equivalents 0.0244
_diffrn_reflns_av_sigmaI/netI 0.0201
_diffrn_reflns_limit_h_max 10
_diffrn_reflns_limit_h_min -10
_diffrn_reflns_limit_k_max 11
_diffrn_reflns_limit_k_min -11
_diffrn_reflns_limit_l_max 14
_diffrn_reflns_limit_l_min -14
_diffrn_reflns_number 12425
_diffrn_reflns_theta_full 25.00
_diffrn_reflns_theta_max 26.57
_diffrn_reflns_theta_min 1.83
_diffrn_standards_number 0
_exptl_absorpt_coefficient_mu 0.414
_exptl_absorpt_correction_T_max 0.9217
_exptl_absorpt_correction_T_min 0.8858
_exptl_absorpt_correction_type multi-scan
_exptl_absorpt_process_details '(<i>SADABS</i>; Bruker, 2008)'
_exptl_crystal_colour Colourless
_exptl_crystal_density_diffrn 1.542
_exptl_crystal_density_method 'not measured'
_exptl_crystal_description Block
_exptl_crystal_F_000 400
_exptl_crystal_size_max 0.30
_exptl_crystal_size_mid 0.25
_exptl_crystal_size_min 0.20
_refine_diff_density_max 0.304
_refine_diff_density_min -0.457
_refine_ls_extinction_method none
_refine_ls_goodness_of_fit_ref 1.040
_refine_ls_hydrogen_treatment constr
_refine_ls_matrix_type full
_refine_ls_number_parameters 236
_refine_ls_number_reflns 3453
_refine_ls_number_restraints 0
_refine_ls_restrained_S_all 1.040
_refine_ls_R_factor_all 0.0438
_refine_ls_R_factor_gt 0.0393
_refine_ls_shift/su_max 0.000
_refine_ls_shift/su_mean 0.000
_refine_ls_structure_factor_coef Fsqd
_refine_ls_weighting_details 'calc w=1/[\s^2^(Fo^2^)+(0.0678P)^2^+0.3652P] where P=(Fo^2^+2Fc^2^)/3'
_refine_ls_weighting_scheme calc
_refine_ls_wR_factor_gt 0.1175
_refine_ls_wR_factor_ref 0.1239
_reflns_number_gt 3076
_reflns_number_total 3453
_reflns_threshold_expression I>2sigma(I)
_cod_data_source_file pv2625.cif
_cod_data_source_block I
_cod_database_code 2237982
_cod_database_fobs_code 2237982

loop_
_symmetry_equiv_pos_as_xyz
'x, y, z'
'-x, -y, -z'

loop_
_atom_site_type_symbol
_atom_site_label
_atom_site_fract_x
_atom_site_fract_y
_atom_site_fract_z
_atom_site_U_iso_or_equiv
_atom_site_adp_type
_atom_site_calc_flag
_atom_site_refinement_flags
_atom_site_occupancy
_atom_site_symmetry_multiplicity
C C1 1.2164(2) -0.13661(19) 0.56898(15) 0.0357(4) Uani d . 1 1
C C2 1.3326(2) -0.2435(2) 0.48010(16) 0.0392(4) Uani d . 1 1
C C3 1.2200(3) -0.4217(2) 0.5674(2) 0.0512(5) Uani d . 1 1
H H3 1.2182 -0.5212 0.5714 0.061 Uiso calc R 1 1
C C4 1.1050(3) -0.3171(2) 0.65286(19) 0.0486(4) Uani d . 1 1
H H4 1.0265 -0.3476 0.7125 0.058 Uiso calc R 1 1
C C5 1.1396(2) 0.10665(18) 0.66279(15) 0.0364(4) Uani d . 1 1
C C6 1.1808(2) 0.07829(19) 0.77108(16) 0.0377(4) Uani d . 1 1
H H6 1.2538 -0.0136 0.7823 0.045 Uiso calc R 1 1
C C7 1.1100(2) 0.19087(19) 0.86279(16) 0.0376(4) Uani d . 1 1
C C8 0.9977(2) 0.32842(19) 0.84678(16) 0.0394(4) Uani d . 1 1
H H8 0.9532 0.4046 0.9073 0.047 Uiso calc R 1 1
C C9 0.9551(2) 0.34790(19) 0.73925(17) 0.0376(4) Uani d . 1 1
C C10 1.0255(2) 0.23987(19) 0.64574(16) 0.0383(4) Uani d . 1 1
H H10 0.9970 0.2562 0.5731 0.046 Uiso calc R 1 1
C C11 0.6780(2) 0.5146(2) 0.76707(15) 0.0376(4) Uani d . 1 1
C C12 0.5715(2) 0.6516(2) 0.74204(17) 0.0443(4) Uani d . 1 1
C C13 0.3460(3) 0.5899(3) 0.8520(2) 0.0683(7) Uani d . 1 1
H H13 0.2294 0.6121 0.8838 0.082 Uiso calc R 1 1
C C14 0.4482(3) 0.4569(3) 0.8760(2) 0.0594(6) Uani d . 1 1
H H14 0.3993 0.3908 0.9235 0.071 Uiso calc R 1 1
C C15 1.1546(2) 0.1705(2) 0.98024(17) 0.0458(4) Uani d . 1 1
C C16 1.2714(4) -0.0079(3) 1.1083(2) 0.0749(8) Uani d . 1 1
H H16A 1.3582 0.0366 1.1128 0.112 Uiso calc R 1 1
H H16B 1.3125 -0.1150 1.1123 0.112 Uiso calc R 1 1
H H16C 1.1733 0.0318 1.1742 0.112 Uiso calc R 1 1
N N1 1.3349(2) -0.38465(18) 0.47831(15) 0.0479(4) Uani d . 1 1
N N2 1.10203(19) -0.17218(18) 0.65331(14) 0.0427(3) Uani d . 1 1
N N3 0.4081(2) 0.6891(2) 0.78443(18) 0.0618(5) Uani d . 1 1
N N4 0.6181(2) 0.41812(19) 0.83301(15) 0.0462(4) Uani d . 1 1
O O1 1.22265(18) 0.00741(14) 0.56204(11) 0.0460(3) Uani d . 1 1
O O2 0.84699(15) 0.48570(14) 0.71782(13) 0.0445(3) Uani d . 1 1
O O3 1.1276(3) 0.27208(19) 1.05207(15) 0.0702(5) Uani d . 1 1
O O4 1.2263(2) 0.02685(17) 0.99597(13) 0.0623(4) Uani d . 1 1
Cl Cl1 1.47807(7) -0.18931(7) 0.36871(5) 0.06146(19) Uani d . 1 1
Cl Cl2 0.65455(7) 0.77453(6) 0.65015(6) 0.06183(19) Uani d . 1 1

loop_
_atom_site_aniso_label
_atom_site_aniso_U_11
_atom_site_aniso_U_22
_atom_site_aniso_U_33
_atom_site_aniso_U_12
_atom_site_aniso_U_13
_atom_site_aniso_U_23
C1 0.0370(8) 0.0322(8) 0.0376(8) -0.0068(6) -0.0133(7) 0.0005(7)
C2 0.0381(8) 0.0391(9) 0.0390(9) -0.0076(7) -0.0117(7) -0.0023(7)
C3 0.0665(13) 0.0348(10) 0.0563(12) -0.0176(9) -0.0197(10) 0.0023(8)
C4 0.0532(11) 0.0477(11) 0.0505(11) -0.0232(9) -0.0137(9) 0.0039(9)
C5 0.0381(8) 0.0292(8) 0.0387(9) -0.0092(6) -0.0052(7) -0.0010(7)
C6 0.0351(8) 0.0289(8) 0.0434(9) -0.0028(6) -0.0078(7) 0.0018(7)
C7 0.0357(8) 0.0336(8) 0.0402(9) -0.0070(7) -0.0082(7) 0.0030(7)
C8 0.0371(8) 0.0315(8) 0.0433(9) -0.0049(7) -0.0050(7) -0.0018(7)
C9 0.0310(8) 0.0283(8) 0.0498(10) -0.0052(6) -0.0087(7) 0.0068(7)
C10 0.0391(9) 0.0361(9) 0.0410(9) -0.0112(7) -0.0128(7) 0.0059(7)
C11 0.0367(8) 0.0358(9) 0.0377(9) -0.0049(7) -0.0113(7) -0.0021(7)
C12 0.0453(10) 0.0402(10) 0.0426(9) -0.0009(8) -0.0161(8) 0.0015(8)
C13 0.0368(10) 0.0936(19) 0.0598(13) -0.0022(11) -0.0063(9) 0.0058(13)
C14 0.0465(11) 0.0787(16) 0.0515(12) -0.0204(11) -0.0089(9) 0.0103(11)
C15 0.0447(10) 0.0449(10) 0.0424(10) -0.0061(8) -0.0100(8) 0.0018(8)
C16 0.0865(18) 0.0765(17) 0.0503(13) 0.0020(14) -0.0283(12) 0.0137(12)
N1 0.0530(9) 0.0366(8) 0.0518(9) -0.0062(7) -0.0168(7) -0.0036(7)
N2 0.0406(8) 0.0419(8) 0.0449(8) -0.0126(6) -0.0093(6) -0.0002(6)
N3 0.0438(9) 0.0655(12) 0.0591(11) 0.0096(8) -0.0132(8) 0.0027(9)
N4 0.0418(8) 0.0467(9) 0.0483(9) -0.0107(7) -0.0114(7) 0.0056(7)
O1 0.0592(8) 0.0332(6) 0.0397(7) -0.0130(6) -0.0035(6) -0.0006(5)
O2 0.0352(6) 0.0316(6) 0.0607(8) -0.0030(5) -0.0107(6) 0.0111(6)
O3 0.1037(14) 0.0530(9) 0.0501(9) -0.0085(9) -0.0293(9) -0.0063(7)
O4 0.0801(11) 0.0483(8) 0.0498(8) 0.0040(7) -0.0279(8) 0.0045(7)
Cl1 0.0616(3) 0.0610(3) 0.0520(3) -0.0218(3) 0.0069(2) -0.0066(2)
Cl2 0.0665(3) 0.0411(3) 0.0743(4) -0.0066(2) -0.0239(3) 0.0175(2)

loop_
_atom_type_symbol
_atom_type_description
_atom_type_scat_dispersion_real
_atom_type_scat_dispersion_imag
_atom_type_scat_source
C C 0.0033 0.0016 'International Tables Vol C Tables 4.2.6.8 and 6.1.1.4'
H H 0.0000 0.0000 'International Tables Vol C Tables 4.2.6.8 and 6.1.1.4'
N N 0.0061 0.0033 'International Tables Vol C Tables 4.2.6.8 and 6.1.1.4'
O O 0.0106 0.0060 'International Tables Vol C Tables 4.2.6.8 and 6.1.1.4'
Cl Cl 0.1484 0.1585 'International Tables Vol C Tables 4.2.6.8 and 6.1.1.4'

loop_
_geom_angle_atom_site_label_1
_geom_angle_atom_site_label_2
_geom_angle_atom_site_label_3
_geom_angle
N2 C1 O1 120.32(16)
N2 C1 C2 121.66(16)
O1 C1 C2 117.98(15)
N1 C2 C1 122.44(17)
N1 C2 Cl1 117.86(14)
C1 C2 Cl1 119.69(14)
N1 C3 C4 121.89(18)
N1 C3 H3 119.1
C4 C3 H3 119.1
N2 C4 C3 122.12(18)
N2 C4 H4 118.9
C3 C4 H4 118.9
C6 C5 C10 121.86(16)
C6 C5 O1 121.32(15)
C10 C5 O1 116.59(15)
C5 C6 C7 118.28(15)
C5 C6 H6 120.9
C7 C6 H6 120.9
C6 C7 C8 120.99(16)
C6 C7 C15 121.16(15)
C8 C7 C15 117.83(16)
C9 C8 C7 118.26(16)
C9 C8 H8 120.9
C7 C8 H8 120.9
C8 C9 C10 122.16(15)
C8 C9 O2 120.22(16)
C10 C9 O2 117.42(16)
C9 C10 C5 118.35(16)
C9 C10 H10 120.8
C5 C10 H10 120.8
N4 C11 O2 120.75(16)
N4 C11 C12 121.81(17)
O2 C11 C12 117.44(16)
N3 C12 C11 122.06(19)
N3 C12 Cl2 117.28(15)
C11 C12 Cl2 120.64(15)
N3 C13 C14 121.9(2)
N3 C13 H13 119.0
C14 C13 H13 119.0
N4 C14 C13 122.0(2)
N4 C14 H14 119.0
C13 C14 H14 119.0
O3 C15 O4 124.21(19)
O3 C15 C7 123.90(18)
O4 C15 C7 111.88(17)
O4 C16 H16A 109.5
O4 C16 H16B 109.5
H16A C16 H16B 109.5
O4 C16 H16C 109.5
H16A C16 H16C 109.5
H16B C16 H16C 109.5
C2 N1 C3 115.66(17)
C1 N2 C4 116.18(17)
C12 N3 C13 116.28(19)
C11 N4 C14 115.96(18)
C1 O1 C5 118.77(13)
C11 O2 C9 118.32(13)
C15 O4 C16 117.08(18)

loop_
_geom_bond_atom_site_label_1
_geom_bond_atom_site_label_2
_geom_bond_distance
C1 N2 1.300(2)
C1 O1 1.355(2)
C1 C2 1.407(2)
C2 N1 1.308(2)
C2 Cl1 1.7185(19)
C3 N1 1.340(3)
C3 C4 1.370(3)
C3 H3 0.9300
C4 N2 1.340(3)
C4 H4 0.9300
C5 C6 1.384(2)
C5 C10 1.383(2)
C5 O1 1.398(2)
C6 C7 1.393(2)
C6 H6 0.9300
C7 C8 1.401(2)
C7 C15 1.495(3)
C8 C9 1.375(3)
C8 H8 0.9300
C9 C10 1.380(3)
C9 O2 1.4057(19)
C10 H10 0.9300
C11 N4 1.294(2)
C11 O2 1.356(2)
C11 C12 1.409(2)
C12 N3 1.297(3)
C12 Cl2 1.718(2)
C13 N3 1.332(3)
C13 C14 1.362(4)
C13 H13 0.9300
C14 N4 1.348(3)
C14 H14 0.9300
C15 O3 1.203(3)
C15 O4 1.329(2)
C16 O4 1.450(3)
C16 H16A 0.9600
C16 H16B 0.9600
C16 H16C 0.9600

loop_
_geom_hbond_atom_site_label_D
_geom_hbond_atom_site_label_H
_geom_hbond_atom_site_label_A
_geom_hbond_site_symmetry_A
_geom_hbond_distance_DH
_geom_hbond_distance_HA
_geom_hbond_distance_DA
_geom_hbond_angle_DHA
C4 H4 O2 1_545.01 0.93 2.47 3.192(3) 135

loop_
_geom_torsion_atom_site_label_1
_geom_torsion_atom_site_label_2
_geom_torsion_atom_site_label_3
_geom_torsion_atom_site_label_4
_geom_torsion
N2 C1 C2 N1 -1.4(3)
O1 C1 C2 N1 -179.07(16)
N2 C1 C2 Cl1 178.52(14)
O1 C1 C2 Cl1 0.9(2)
N1 C3 C4 N2 -0.9(3)
C10 C5 C6 C7 -2.9(3)
O1 C5 C6 C7 171.39(15)
C5 C6 C7 C8 1.1(3)
C5 C6 C7 C15 -177.37(16)
C6 C7 C8 C9 1.9(3)
C15 C7 C8 C9 -179.61(16)
C7 C8 C9 C10 -3.3(3)
C7 C8 C9 O2 -178.05(15)
C8 C9 C10 C5 1.5(3)
O2 C9 C10 C5 176.47(15)
C6 C5 C10 C9 1.6(3)
O1 C5 C10 C9 -172.90(15)
N4 C11 C12 N3 0.6(3)
O2 C11 C12 N3 179.63(18)
N4 C11 C12 Cl2 -177.87(15)
O2 C11 C12 Cl2 1.2(2)
N3 C13 C14 N4 0.2(4)
C6 C7 C15 O3 163.5(2)
C8 C7 C15 O3 -15.0(3)
C6 C7 C15 O4 -17.0(3)
C8 C7 C15 O4 164.56(17)
C1 C2 N1 C3 -0.5(3)
Cl1 C2 N1 C3 179.52(14)
C4 C3 N1 C2 1.6(3)
O1 C1 N2 C4 179.72(16)
C2 C1 N2 C4 2.1(3)
C3 C4 N2 C1 -1.0(3)
C11 C12 N3 C13 -0.8(3)
Cl2 C12 N3 C13 177.75(19)
C14 C13 N3 C12 0.4(4)
O2 C11 N4 C14 -179.00(18)
C12 C11 N4 C14 0.0(3)
C13 C14 N4 C11 -0.4(3)
N2 C1 O1 C5 17.9(2)
C2 C1 O1 C5 -164.46(15)
C6 C5 O1 C1 59.1(2)
C10 C5 O1 C1 -126.30(17)
N4 C11 O2 C9 0.6(3)
C12 C11 O2 C9 -178.44(16)
C8 C9 O2 C11 -78.8(2)
C10 C9 O2 C11 106.15(18)
O3 C15 O4 C16 1.1(3)
C7 C15 O4 C16 -178.4(2)
